data_7702376
loop_
_publ_author_name
'Maria, Leonor'
'Campello, Maria Paula'
'Domingos, \^Angela'
'Santos, Isabel'
'Andersen, Richard'

_publ_section_title
;
 Synthesis and structure of uranium(III) complexes with
 dihydrobis(pyrazolyl)borates
;
_journal_issue 12
_journal_name_full 'Journal of the Chemical Society, Dalton Transactions'
_journal_page_first 2015
_journal_paper_doi 10.1039/a900744j
_journal_year 1999
_chemical_formula_structural '[U{Ph2B(pz)2}3].1.5C7H8'
_chemical_formula_sum 'C64.5 H60 B3 N12 U'
_chemical_formula_weight 1273.71
_space_group_IT_number 2
_space_group_name_Hall '-P 1'
_space_group_name_H-M_alt 'P -1'
_symmetry_cell_setting triclinic
_symmetry_space_group_name_H-M 'P -1'
_atom_sites_solution_hydrogens geom
_atom_sites_solution_primary direct
_atom_sites_solution_secondary difmap
_audit_creation_method SHELXL
_cell_angle_alpha 118.957(9)
_cell_angle_beta 92.650(11)
_cell_angle_gamma 97.356(15)
_cell_formula_units_Z 2
_cell_length_a 13.5650(10)
_cell_length_b 15.715(2)
_cell_length_c 15.929(2)
_cell_measurement_reflns_used 25
_cell_measurement_temperature 293(2)
_cell_measurement_theta_max 13.9
_cell_measurement_theta_min 7.4
_cell_volume 2923.7(6)
_computing_cell_refinement 'CAD4 software (Enraf-Nonius,1989)'
_computing_data_collection 'CAD4 software (Enraf-Nonius,1989)'
_computing_data_reduction 'process-MOLEN (Fair,1990)'
_computing_molecular_graphics ORTEP(Johnson,1976)
_computing_structure_refinement 'SHELXL-93 (Sheldrick, 1993)'
_computing_structure_solution 'SHELXS-86 (Sheldrick, 1990)'
_diffrn_ambient_temperature 293(2)
_diffrn_measurement_device CAD4-Enraf-Nonius
_diffrn_measurement_method \w/2\qscan
_diffrn_radiation_monochromator graphite
_diffrn_radiation_source 'fine-focus sealed tube'
_diffrn_radiation_type MoK\a
_diffrn_radiation_wavelength 0.71073
_diffrn_reflns_av_R_equivalents 0.0312
_diffrn_reflns_av_sigmaI/netI 0.0550
_diffrn_reflns_limit_h_max 15
_diffrn_reflns_limit_h_min -15
_diffrn_reflns_limit_k_max 16
_diffrn_reflns_limit_k_min -18
_diffrn_reflns_limit_l_max 18
_diffrn_reflns_limit_l_min 0
_diffrn_reflns_number 9397
_diffrn_reflns_theta_max 24.98
_diffrn_reflns_theta_min 1.50
_diffrn_standards_decay_% 4.4
_diffrn_standards_interval_count 'every 100 reflections'
_diffrn_standards_interval_time 3600
_diffrn_standards_number 3
_exptl_absorpt_coefficient_mu 2.828
_exptl_absorpt_correction_T_max 0.9998
_exptl_absorpt_correction_T_min 0.8372
_exptl_absorpt_correction_type 'empirical via \y-scan North et al(1968)'
_exptl_crystal_colour pink-red
_exptl_crystal_density_diffrn 1.447
_exptl_crystal_density_meas ?
_exptl_crystal_description prismatic
_exptl_crystal_F_000 1276
_exptl_crystal_size_max 0.25
_exptl_crystal_size_mid 0.16
_exptl_crystal_size_min 0.14
_refine_diff_density_max 2.133
_refine_diff_density_min -1.007
_refine_diff_density_rms 0.118
_refine_ls_extinction_method none
_refine_ls_goodness_of_fit_all 1.087
_refine_ls_goodness_of_fit_obs 1.102
_refine_ls_matrix_type full
_refine_ls_number_parameters 677
_refine_ls_number_reflns 7657
_refine_ls_number_restraints 11
_refine_ls_restrained_S_all 1.178
_refine_ls_restrained_S_obs 1.103
_refine_ls_R_factor_all 0.0726
_refine_ls_R_factor_obs 0.0501
_refine_ls_shift/esd_max -0.114
_refine_ls_shift/esd_mean 0.002
_refine_ls_structure_factor_coef Fsqd
_refine_ls_weighting_details 'w=1/[\s^2^(Fo^2^)+(0.0728P)^2^+2.4718P] where P=(Fo^2^+2Fc^2^)/3'
_refine_ls_weighting_scheme calc
_refine_ls_wR_factor_all 0.1401
_refine_ls_wR_factor_obs 0.1161
_reflns_number_observed 6559
_reflns_number_total 8202
_reflns_observed_criterion >2sigma(I)
_cod_data_source_file 900744j.txt
_cod_data_source_block 3
_cod_depositor_comments
;
The following automatic conversions were performed:

data item '_exptl_crystal_density_meas' value 'not measured' was
changed to '?' -- the value is perceived as not measured.

data item '_refine_ls_weighting_scheme' value 'calc
w=1/[\s^2^(Fo^2^)+(0.0728P)^2^+2.4718P] where P=(Fo^2^+2Fc^2^)/3' was
changed to 'calc'. A new data item '_refine_ls_weighting_details' was
created with the value set to
'w=1/[\s^2^(Fo^2^)+(0.0728P)^2^+2.4718P] where P=(Fo^2^+2Fc^2^)/3'.

Automatic conversion script
Id: cif_fix_values 6909 2019-04-08 15:41:33Z antanas 
;
_cod_original_sg_symbol_H-M P-1
_cod_original_formula_sum 'C64.50 H60 B3 N12 U'
_cod_database_code 7702376

loop_
_symmetry_equiv_pos_as_xyz
'x, y, z'
'-x, -y, -z'

loop_
_atom_site_aniso_label
_atom_site_aniso_U_11
_atom_site_aniso_U_22
_atom_site_aniso_U_33
_atom_site_aniso_U_23
_atom_site_aniso_U_13
_atom_site_aniso_U_12
U1 0.0301(2) 0.0382(2) 0.0419(2) 0.0163(2) 0.00827(14) 0.00858(13)
N1 0.036(4) 0.047(4) 0.044(4) 0.024(4) 0.001(4) 0.012(3)
N2 0.036(4) 0.048(4) 0.057(5) 0.026(4) 0.007(4) 0.016(3)
N3 0.031(4) 0.038(4) 0.050(5) 0.014(4) 0.010(3) 0.017(3)
N4 0.035(4) 0.037(4) 0.048(5) 0.018(4) 0.010(3) 0.008(3)
N5 0.038(4) 0.045(4) 0.040(5) 0.019(4) 0.004(3) 0.009(3)
N6 0.033(4) 0.044(4) 0.050(5) 0.018(4) 0.005(4) -0.002(3)
N11 0.038(4) 0.042(4) 0.051(5) 0.024(4) 0.001(4) 0.005(3)
N21 0.030(4) 0.039(4) 0.055(5) 0.022(4) 0.004(3) 0.013(3)
N31 0.039(5) 0.037(4) 0.050(5) 0.012(4) 0.009(4) 0.007(4)
N41 0.033(4) 0.042(4) 0.053(5) 0.023(4) 0.012(4) 0.015(3)
N51 0.032(4) 0.051(4) 0.038(4) 0.017(4) 0.004(4) 0.010(3)
N61 0.042(5) 0.058(5) 0.042(5) 0.022(4) 0.012(4) 0.008(4)
C11 0.050(6) 0.067(6) 0.086(8) 0.054(6) 0.005(6) -0.002(5)
C12 0.039(6) 0.077(7) 0.082(8) 0.046(7) -0.002(5) -0.002(5)
C13 0.038(6) 0.056(6) 0.051(6) 0.026(5) -0.003(5) 0.006(4)
C14 0.045(6) 0.053(5) 0.054(6) 0.033(5) 0.005(5) 0.019(5)
C15 0.053(6) 0.059(6) 0.043(6) 0.026(6) 0.007(5) 0.019(5)
C16 0.101(10) 0.072(8) 0.055(8) 0.033(7) 0.032(7) 0.047(7)
C17 0.112(11) 0.048(6) 0.050(7) 0.021(6) 0.007(8) 0.020(7)
C18 0.071(8) 0.059(7) 0.066(8) 0.024(7) -0.016(6) 0.000(6)
C19 0.053(7) 0.050(6) 0.066(7) 0.024(6) -0.006(6) 0.012(5)
C21 0.039(6) 0.055(6) 0.087(8) 0.039(6) 0.007(5) 0.016(5)
C22 0.044(6) 0.074(7) 0.093(8) 0.044(7) 0.020(6) 0.028(5)
C23 0.036(6) 0.069(6) 0.074(7) 0.038(6) 0.020(5) 0.019(5)
C24 0.043(5) 0.052(6) 0.057(6) 0.030(5) 0.016(5) 0.017(4)
C25 0.060(6) 0.054(6) 0.059(7) 0.031(5) 0.018(5) 0.022(5)
C26 0.070(7) 0.088(9) 0.076(8) 0.056(8) 0.018(6) 0.031(6)
C27 0.064(7) 0.074(8) 0.114(11) 0.068(9) 0.036(7) 0.036(6)
C28 0.091(9) 0.043(6) 0.087(9) 0.029(6) 0.032(7) 0.023(6)
C29 0.064(7) 0.051(6) 0.065(7) 0.028(6) 0.018(6) 0.012(5)
C31 0.038(6) 0.040(5) 0.072(7) 0.008(5) 0.006(5) -0.003(5)
C32 0.035(6) 0.064(7) 0.079(8) 0.020(6) -0.003(6) 0.002(5)
C33 0.032(5) 0.056(6) 0.074(7) 0.027(6) 0.010(5) 0.014(5)
C34 0.044(6) 0.032(4) 0.051(6) 0.015(4) 0.009(5) 0.005(4)
C35 0.041(5) 0.051(5) 0.061(7) 0.030(5) 0.016(5) 0.014(4)
C36 0.072(8) 0.061(7) 0.071(8) 0.031(6) 0.027(7) 0.010(6)
C37 0.125(12) 0.055(7) 0.046(7) 0.027(6) 0.000(7) 0.004(7)
C38 0.069(8) 0.065(7) 0.072(8) 0.034(6) 0.004(6) 0.015(6)
C39 0.048(6) 0.052(6) 0.066(7) 0.027(5) 0.013(5) 0.013(5)
C41 0.051(6) 0.053(6) 0.066(7) 0.023(5) 0.030(6) 0.028(5)
C42 0.039(5) 0.055(6) 0.076(7) 0.036(6) 0.024(5) 0.013(5)
C43 0.037(5) 0.045(5) 0.060(6) 0.022(5) 0.011(5) 0.003(4)
C44 0.047(6) 0.039(5) 0.054(7) 0.016(5) 0.015(5) 0.007(4)
C45 0.054(6) 0.047(6) 0.068(7) 0.024(6) 0.020(5) 0.014(5)
C46 0.085(9) 0.039(6) 0.094(10) 0.019(7) 0.025(8) 0.022(6)
C47 0.049(7) 0.059(7) 0.087(10) 0.002(7) 0.017(7) 0.014(5)
C48 0.059(7) 0.067(7) 0.062(7) 0.015(7) 0.014(6) 0.016(6)
C49 0.075(8) 0.042(6) 0.059(7) 0.008(6) 0.018(6) 0.023(5)
C51 0.057(7) 0.079(7) 0.042(6) 0.025(6) -0.002(6) 0.017(6)
C52 0.040(6) 0.090(8) 0.059(7) 0.022(6) 0.007(6) 0.026(6)
C53 0.038(6) 0.063(6) 0.047(6) 0.016(5) 0.014(5) 0.019(5)
C54 0.043(5) 0.051(5) 0.037(5) 0.019(5) 0.006(4) 0.009(4)
C55 0.060(7) 0.050(6) 0.048(6) 0.016(5) 0.012(5) 0.009(5)
C56 0.080(8) 0.061(7) 0.065(8) 0.027(6) 0.010(6) 0.006(6)
C57 0.121(12) 0.072(8) 0.054(7) 0.029(7) 0.015(8) 0.032(8)
C58 0.086(9) 0.091(9) 0.078(9) 0.034(8) 0.032(7) 0.058(8)
C59 0.056(7) 0.073(7) 0.074(8) 0.032(6) 0.021(6) 0.022(6)
C61 0.054(7) 0.098(8) 0.059(7) 0.038(7) 0.021(6) -0.005(6)
C62 0.041(6) 0.095(9) 0.073(8) 0.029(7) 0.012(6) -0.010(6)
C63 0.044(6) 0.061(6) 0.054(6) 0.025(5) 0.003(5) 0.002(5)
C64 0.051(6) 0.055(6) 0.047(6) 0.024(6) 0.011(5) 0.012(5)
C65 0.066(7) 0.055(6) 0.057(7) 0.024(6) 0.025(5) 0.013(5)
C66 0.083(8) 0.089(8) 0.043(7) 0.024(6) 0.022(6) 0.020(7)
C67 0.055(7) 0.129(11) 0.075(9) 0.072(9) 0.027(6) 0.028(7)
C68 0.087(9) 0.077(8) 0.071(8) 0.041(8) 0.016(7) 0.022(7)
C69 0.067(7) 0.067(7) 0.051(7) 0.028(6) 0.012(5) 0.015(5)
B1 0.038(6) 0.052(6) 0.040(6) 0.026(6) -0.002(5) 0.010(5)
B2 0.050(7) 0.032(5) 0.063(8) 0.019(6) 0.019(6) 0.012(5)
B3 0.040(6) 0.050(6) 0.038(6) 0.016(5) 0.010(5) 0.002(5)

loop_
_atom_site_label
_atom_site_type_symbol
_atom_site_fract_x
_atom_site_fract_y
_atom_site_fract_z
_atom_site_U_iso_or_equiv
_atom_site_thermal_displace_type
_atom_site_occupancy
_atom_site_calc_flag
_atom_site_refinement_flags
U1 U 0.24373(2) 0.15658(2) 0.33499(2) 0.03785(13) Uani 1 d .
N1 N 0.1361(5) 0.0001(5) 0.3071(5) 0.042(2) Uani 1 d .
N2 N 0.3621(5) 0.0395(5) 0.3209(5) 0.046(2) Uani 1 d .
N3 N 0.3403(5) 0.3006(5) 0.4830(5) 0.042(2) Uani 1 d .
N4 N 0.1144(5) 0.2426(5) 0.4457(5) 0.041(2) Uani 1 d .
N5 N 0.1383(5) 0.1567(5) 0.2024(5) 0.042(2) Uani 1 d .
N6 N 0.3641(5) 0.1996(5) 0.2368(5) 0.046(2) Uani 1 d .
N11 N 0.1563(5) -0.0581(5) 0.3447(5) 0.043(2) Uani 1 d .
N21 N 0.3457(5) -0.0324(5) 0.3443(5) 0.041(2) Uani 1 d .
N31 N 0.3185(5) 0.3918(5) 0.5387(5) 0.046(2) Uani 1 d .
N41 N 0.1272(5) 0.3392(5) 0.5156(5) 0.042(2) Uani 1 d .
N51 N 0.1587(5) 0.1302(5) 0.1109(5) 0.042(2) Uani 1 d .
N61 N 0.3507(5) 0.1706(5) 0.1410(5) 0.048(2) Uani 1 d .
C11 C 0.0738(7) -0.1245(7) 0.3273(8) 0.062(3) Uani 1 d .
H11 H 0.0681(7) -0.1721(7) 0.3463(8) 0.063(7) Uiso 1 calc R
C12 C -0.0004(7) -0.1100(8) 0.2770(8) 0.064(3) Uani 1 d .
H12 H -0.0655(7) -0.1449(8) 0.2558(8) 0.063(7) Uiso 1 calc R
C13 C 0.0405(6) -0.0344(7) 0.2642(7) 0.049(2) Uani 1 d .
H13 H 0.0073(6) -0.0097(7) 0.2306(7) 0.063(7) Uiso 1 calc R
C14 C 0.2719(7) 0.0673(6) 0.5024(7) 0.047(2) Uani 1 d .
C15 C 0.1920(7) 0.1129(7) 0.5417(7) 0.051(2) Uani 1 d .
H15 H 0.1277(7) 0.0823(7) 0.5099(7) 0.065(5) Uiso 1 calc R
C16 C 0.2044(10) 0.2032(8) 0.6276(8) 0.072(3) Uani 1 d .
H16 H 0.1489(10) 0.2320(8) 0.6517(8) 0.065(5) Uiso 1 calc R
C17 C 0.2972(11) 0.2490(8) 0.6760(8) 0.071(3) Uani 1 d .
H17 H 0.3053(11) 0.3090(8) 0.7333(8) 0.065(5) Uiso 1 calc R
C18 C 0.3795(9) 0.2067(8) 0.6403(8) 0.070(3) Uani 1 d .
H18 H 0.4433(9) 0.2376(8) 0.6734(8) 0.065(5) Uiso 1 calc R
C19 C 0.3664(8) 0.1178(7) 0.5547(7) 0.059(3) Uani 1 d .
H19 H 0.4226(8) 0.0903(7) 0.5309(7) 0.065(5) Uiso 1 calc R
C21 C 0.4221(7) -0.0820(7) 0.3213(8) 0.058(3) Uani 1 d .
H21 H 0.4289(7) -0.1346(7) 0.3315(8) 0.063(7) Uiso 1 calc R
C22 C 0.4884(8) -0.0450(8) 0.2812(8) 0.067(3) Uani 1 d .
H22 H 0.5472(8) -0.0667(8) 0.2579(8) 0.063(7) Uiso 1 calc R
C23 C 0.4488(7) 0.0318(7) 0.2828(7) 0.057(3) Uani 1 d .
H23 H 0.4779(7) 0.0728(7) 0.2605(7) 0.063(7) Uiso 1 calc R
C24 C 0.2681(7) -0.1315(7) 0.4217(7) 0.049(2) Uani 1 d .
C25 C 0.2977(7) -0.1189(7) 0.5126(7) 0.055(2) Uani 1 d .
H25 H 0.3087(7) -0.0556(7) 0.5659(7) 0.065(5) Uiso 1 calc R
C26 C 0.3110(8) -0.1970(9) 0.5256(9) 0.069(3) Uani 1 d .
H26 H 0.3324(8) -0.1864(9) 0.5868(9) 0.065(5) Uiso 1 calc R
C27 C 0.2926(8) -0.2900(9) 0.4485(10) 0.072(3) Uani 1 d .
H27 H 0.3005(8) -0.3429(9) 0.4577(10) 0.065(5) Uiso 1 calc R
C28 C 0.2631(9) -0.3070(8) 0.3588(9) 0.073(3) Uani 1 d .
H28 H 0.2502(9) -0.3711(8) 0.3068(9) 0.065(5) Uiso 1 calc R
C29 C 0.2521(7) -0.2282(7) 0.3451(8) 0.060(3) Uani 1 d .
H29 H 0.2334(7) -0.2400(7) 0.2830(8) 0.065(5) Uiso 1 calc R
C31 C 0.4003(7) 0.4518(7) 0.5961(8) 0.060(3) Uani 1 d .
H31 H 0.4042(7) 0.5185(7) 0.6404(8) 0.063(7) Uiso 1 calc R
C32 C 0.4775(7) 0.4012(7) 0.5803(8) 0.067(3) Uani 1 d .
H32 H 0.5432(7) 0.4253(7) 0.6102(8) 0.063(7) Uiso 1 calc R
C33 C 0.4376(7) 0.3067(7) 0.5107(7) 0.055(3) Uani 1 d .
H33 H 0.4726(7) 0.2542(7) 0.4859(7) 0.063(7) Uiso 1 calc R
C34 C 0.2029(7) 0.4173(6) 0.4201(6) 0.045(2) Uani 1 d .
C35 C 0.2825(7) 0.4159(6) 0.3684(7) 0.049(2) Uani 1 d .
H35 H 0.3465(7) 0.4180(6) 0.3937(7) 0.065(5) Uiso 1 calc R
C36 C 0.2683(9) 0.4115(7) 0.2792(8) 0.068(3) Uani 1 d .
H36 H 0.3224(9) 0.4088(7) 0.2447(8) 0.065(5) Uiso 1 calc R
C37 C 0.1740(11) 0.4110(7) 0.2412(8) 0.076(3) Uani 1 d .
H37 H 0.1652(11) 0.4085(7) 0.1818(8) 0.065(5) Uiso 1 calc R
C38 C 0.0947(9) 0.4143(7) 0.2906(8) 0.068(3) Uani 1 d .
H38 H 0.0313(9) 0.4143(7) 0.2657(8) 0.065(5) Uiso 1 calc R
C39 C 0.1097(7) 0.4175(7) 0.3784(7) 0.055(2) Uani 1 d .
H39 H 0.0548(7) 0.4201(7) 0.4119(7) 0.065(5) Uiso 1 calc R
C41 C 0.0445(7) 0.3538(7) 0.5604(7) 0.057(3) Uani 1 d .
H41 H 0.0341(7) 0.4140(7) 0.6104(7) 0.063(7) Uiso 1 calc R
C42 C -0.0219(7) 0.2679(7) 0.5222(7) 0.054(2) Uani 1 d .
H42 H -0.0847(7) 0.2573(7) 0.5399(7) 0.063(7) Uiso 1 calc R
C43 C 0.0252(6) 0.1999(7) 0.4511(7) 0.049(2) Uani 1 d .
H43 H -0.0016(6) 0.1333(7) 0.4121(7) 0.063(7) Uiso 1 calc R
C44 C 0.2068(7) 0.5242(6) 0.6161(7) 0.049(2) Uani 1 d .
C45 C 0.1915(7) 0.6079(7) 0.6117(8) 0.057(3) Uani 1 d .
H45 H 0.1819(7) 0.6045(7) 0.5519(8) 0.065(5) Uiso 1 calc R
C46 C 0.1905(9) 0.6973(7) 0.6963(10) 0.077(3) Uani 1 d .
H46 H 0.1801(9) 0.7524(7) 0.6919(10) 0.065(5) Uiso 1 calc R
C47 C 0.2041(8) 0.7043(8) 0.7832(10) 0.079(4) Uani 1 d .
H47 H 0.2048(8) 0.7645(8) 0.8388(10) 0.065(5) Uiso 1 calc R
C48 C 0.2171(8) 0.6226(8) 0.7904(8) 0.069(3) Uani 1 d .
H48 H 0.2249(8) 0.6267(8) 0.8507(8) 0.065(5) Uiso 1 calc R
C49 C 0.2183(8) 0.5342(7) 0.7072(8) 0.065(3) Uani 1 d .
H49 H 0.2273(8) 0.4794(7) 0.7128(8) 0.065(5) Uiso 1 calc R
C51 C 0.0758(8) 0.1272(8) 0.0605(7) 0.061(3) Uani 1 d .
H51 H 0.0691(8) 0.1090(8) -0.0047(7) 0.063(7) Uiso 1 calc R
C52 C 0.0035(8) 0.1542(8) 0.1180(8) 0.068(3) Uani 1 d .
H52 H -0.0611(8) 0.1596(8) 0.1013(8) 0.063(7) Uiso 1 calc R
C53 C 0.0438(7) 0.1720(7) 0.2060(7) 0.053(2) Uani 1 d .
H53 H 0.0105(7) 0.1919(7) 0.2605(7) 0.063(7) Uiso 1 calc R
C54 C 0.2621(6) -0.0112(6) 0.0686(6) 0.044(2) Uani 1 d .
C55 C 0.1829(8) -0.0654(7) 0.0818(7) 0.056(2) Uani 1 d .
H55 H 0.1229(8) -0.0413(7) 0.0937(7) 0.065(5) Uiso 1 calc R
C56 C 0.1885(9) -0.1534(8) 0.0781(8) 0.071(3) Uani 1 d .
H56 H 0.1325(9) -0.1881(8) 0.0863(8) 0.065(5) Uiso 1 calc R
C57 C 0.2750(11) -0.1904(9) 0.0626(8) 0.082(4) Uani 1 d .
H57 H 0.2793(11) -0.2492(9) 0.0622(8) 0.065(5) Uiso 1 calc R
C58 C 0.3542(10) -0.1409(9) 0.0479(9) 0.083(4) Uani 1 d .
H58 H 0.4131(10) -0.1670(9) 0.0348(9) 0.065(5) Uiso 1 calc R
C59 C 0.3493(8) -0.0516(8) 0.0521(8) 0.068(3) Uani 1 d .
H59 H 0.4059(8) -0.0176(8) 0.0437(8) 0.065(5) Uiso 1 calc R
C61 C 0.4347(8) 0.2044(8) 0.1188(8) 0.072(3) Uani 1 d .
H61 H 0.4452(8) 0.1925(8) 0.0570(8) 0.063(7) Uiso 1 calc R
C62 C 0.5016(8) 0.2578(9) 0.1975(8) 0.077(3) Uani 1 d .
H62 H 0.5655(8) 0.2903(9) 0.2015(8) 0.063(7) Uiso 1 calc R
C63 C 0.4556(7) 0.2544(7) 0.2713(7) 0.056(2) Uani 1 d .
H63 H 0.4839(7) 0.2856(7) 0.3355(7) 0.063(7) Uiso 1 calc R
C64 C 0.2587(7) 0.0872(7) -0.0330(7) 0.051(2) Uani 1 d .
C65 C 0.2538(7) 0.0008(7) -0.1188(7) 0.060(3) Uani 1 d .
H65 H 0.2536(7) -0.0579(7) -0.1176(7) 0.065(5) Uiso 1 calc R
C66 C 0.2492(8) -0.0015(9) -0.2066(8) 0.074(3) Uani 1 d .
H66 H 0.2460(8) -0.0618(9) -0.2628(8) 0.065(5) Uiso 1 calc R
C67 C 0.2492(8) 0.0816(11) -0.2138(9) 0.075(3) Uani 1 d .
H67 H 0.2455(8) 0.0793(11) -0.2733(9) 0.065(5) Uiso 1 calc R
C68 C 0.2549(9) 0.1683(9) -0.1290(9) 0.075(3) Uani 1 d .
H68 H 0.2561(9) 0.2268(9) -0.1307(9) 0.065(5) Uiso 1 calc R
C69 C 0.2588(8) 0.1709(8) -0.0423(8) 0.062(3) Uani 1 d .
H69 H 0.2616(8) 0.2315(8) 0.0135(8) 0.065(5) Uiso 1 calc R
B1 B 0.2605(7) -0.0380(8) 0.4059(7) 0.042(2) Uani 1 d .
B2 B 0.2143(8) 0.4193(7) 0.5211(8) 0.049(3) Uani 1 d .
B3 B 0.2580(8) 0.0917(8) 0.0700(7) 0.046(3) Uani 1 d .
C1S C 0.3357(19) 0.5129(18) -0.0587(17) 0.182(9) Uiso 1 d D
C2S C 0.2712(30) 0.4956(34) 0.0052(30) 0.367(24) Uiso 1 d D
C3S C 0.3308(32) 0.5595(32) 0.0951(33) 0.362(23) Uiso 1 d D
C4S C 0.4189(24) 0.6271(23) 0.1019(21) 0.231(12) Uiso 1 d D
C5S C 0.4924(22) 0.6500(21) 0.0479(21) 0.240(13) Uiso 1 d D
C6S C 0.4320(22) 0.5799(23) -0.0432(22) 0.258(14) Uiso 1 d D
C7S C 0.4827(31) 0.5473(35) -0.1234(25) 0.449(31) Uiso 1 d D
C8S C 0.0044(32) 0.6144(23) 0.0882(26) 0.323(19) Uiso 1 d D
C9S C 0.0173(20) 0.5731(25) -0.0101(25) 0.194(9) Uiso 1 d D
C10S C -0.0053(32) 0.5237(39) 0.0898(30) 0.301(18) Uiso 1 d D
C11S C -0.0133(32) 0.5704(30) 0.1758(32) 0.158(15) Uiso 0.50 d P

loop_
_atom_type_symbol
_atom_type_description
_atom_type_scat_dispersion_real
_atom_type_scat_dispersion_imag
_atom_type_scat_source
H H 0.0000 0.0000 'International Tables Vol C Tables 4.2.6.8 and 6.1.1.4'
C C 0.0033 0.0016 'International Tables Vol C Tables 4.2.6.8 and 6.1.1.4'
N N 0.0061 0.0033 'International Tables Vol C Tables 4.2.6.8 and 6.1.1.4'
B B 0.0013 0.0007 'International Tables Vol C Tables 4.2.6.8 and 6.1.1.4'
U U -9.6767 9.6646 'International Tables Vol C Tables 4.2.6.8 and 6.1.1.4'

loop_
_geom_angle_atom_site_label_1
_geom_angle_atom_site_label_2
_geom_angle_atom_site_label_3
_geom_angle
_geom_angle_site_symmetry_1
_geom_angle_site_symmetry_3
N3 U1 N5 128.2(2) . .
N3 U1 N1 132.3(2) . .
N5 U1 N1 91.0(2) . .
N3 U1 N2 95.1(2) . .
N5 U1 N2 128.2(2) . .
N1 U1 N2 73.6(2) . .
N3 U1 N6 87.7(2) . .
N5 U1 N6 73.2(2) . .
N1 U1 N6 134.3(2) . .
N2 U1 N6 83.0(2) . .
N3 U1 N4 73.6(2) . .
N5 U1 N4 86.7(2) . .
N1 U1 N4 84.4(2) . .
N2 U1 N4 137.9(2) . .
N6 U1 N4 135.1(2) . .
C13 N1 N11 105.9(7) . .
C13 N1 U1 126.4(5) . .
N11 N1 U1 127.0(5) . .
C23 N2 N21 106.8(7) . .
C23 N2 U1 127.2(6) . .
N21 N2 U1 125.8(5) . .
C33 N3 N31 105.8(7) . .
C33 N3 U1 123.0(6) . .
N31 N3 U1 130.0(5) . .
C43 N4 N41 106.7(7) . .
C43 N4 U1 126.7(6) . .
N41 N4 U1 126.4(5) . .
C53 N5 N51 106.7(7) . .
C53 N5 U1 124.4(6) . .
N51 N5 U1 128.4(5) . .
C63 N6 N61 106.4(7) . .
C63 N6 U1 125.4(6) . .
N61 N6 U1 128.2(5) . .
C11 N11 N1 109.1(7) . .
C11 N11 B1 129.2(7) . .
N1 N11 B1 121.5(6) . .
C21 N21 N2 108.1(7) . .
C21 N21 B1 128.4(7) . .
N2 N21 B1 122.5(6) . .
C31 N31 N3 109.3(7) . .
C31 N31 B2 128.2(7) . .
N3 N31 B2 121.9(7) . .
C41 N41 N4 108.0(7) . .
C41 N41 B2 128.2(7) . .
N4 N41 B2 122.4(7) . .
C51 N51 N5 108.0(7) . .
C51 N51 B3 127.1(8) . .
N5 N51 B3 124.0(7) . .
C61 N61 N6 108.2(8) . .
C61 N61 B3 128.3(8) . .
N6 N61 B3 122.3(7) . .
N11 C11 C12 108.4(8) . .
C13 C12 C11 105.9(8) . .
N1 C13 C12 110.6(8) . .
C15 C14 C19 115.4(9) . .
C15 C14 B1 123.8(8) . .
C19 C14 B1 120.8(8) . .
C14 C15 C16 122.3(10) . .
C17 C16 C15 120.1(11) . .
C16 C17 C18 120.0(10) . .
C17 C18 C19 119.3(10) . .
C18 C19 C14 122.8(10) . .
N21 C21 C22 110.5(8) . .
C21 C22 C23 104.1(9) . .
N2 C23 C22 110.4(9) . .
C29 C24 C25 116.1(8) . .
C29 C24 B1 122.3(8) . .
C25 C24 B1 121.5(8) . .
C26 C25 C24 121.9(10) . .
C27 C26 C25 119.4(10) . .
C28 C27 C26 121.4(10) . .
C27 C28 C29 119.2(11) . .
C28 C29 C24 121.9(10) . .
N31 C31 C32 109.6(8) . .
C31 C32 C33 104.9(8) . .
N3 C33 C32 110.3(8) . .
C35 C34 C39 115.7(9) . .
C35 C34 B2 123.1(8) . .
C39 C34 B2 121.1(8) . .
C34 C35 C36 121.0(9) . .
C37 C36 C35 120.5(10) . .
C38 C37 C36 120.1(10) . .
C37 C38 C39 118.8(11) . .
C38 C39 C34 123.8(9) . .
N41 C41 C42 110.3(8) . .
C41 C42 C43 104.2(8) . .
N4 C43 C42 110.8(8) . .
C49 C44 C45 116.3(9) . .
C49 C44 B2 120.2(8) . .
C45 C44 B2 123.5(9) . .
C44 C45 C46 120.8(10) . .
C47 C46 C45 120.9(11) . .
C46 C47 C48 120.0(11) . .
C47 C48 C49 119.3(11) . .
C44 C49 C48 122.6(10) . .
N51 C51 C52 109.6(9) . .
C51 C52 C53 105.9(9) . .
N5 C53 C52 109.8(8) . .
C55 C54 C59 115.3(9) . .
C55 C54 B3 124.4(8) . .
C59 C54 B3 120.4(8) . .
C56 C55 C54 122.7(10) . .
C57 C56 C55 120.6(11) . .
C58 C57 C56 119.0(11) . .
C57 C58 C59 120.7(11) . .
C58 C59 C54 121.7(10) . .
N61 C61 C62 110.6(9) . .
C61 C62 C63 105.0(9) . .
N6 C63 C62 109.9(9) . .
C65 C64 C69 114.8(9) . .
C65 C64 B3 123.1(8) . .
C69 C64 B3 122.0(9) . .
C64 C65 C66 121.8(10) . .
C67 C66 C65 122.3(11) . .
C66 C67 C68 116.5(10) . .
C69 C68 C67 121.4(10) . .
C68 C69 C64 123.1(10) . .
N21 B1 N11 107.8(7) . .
N21 B1 C14 108.1(7) . .
N11 B1 C14 108.7(7) . .
N21 B1 C24 107.3(7) . .
N11 B1 C24 108.7(7) . .
C14 B1 C24 115.9(7) . .
N41 B2 N31 109.0(7) . .
N41 B2 C34 107.0(8) . .
N31 B2 C34 110.6(7) . .
N41 B2 C44 107.6(7) . .
N31 B2 C44 106.7(8) . .
C34 B2 C44 115.8(7) . .
N61 B3 N51 108.1(7) . .
N61 B3 C64 108.4(7) . .
N51 B3 C64 106.7(8) . .
N61 B3 C54 108.5(7) . .
N51 B3 C54 109.1(7) . .
C64 B3 C54 115.8(8) . .
C2S C1S C6S 134.8(29) . .
C3S C2S C1S 99.1(33) . .
C2S C3S C4S 120.8(38) . .
C3S C4S C5S 145.3(35) . .
C6S C5S C4S 91.1(25) . .
C7S C6S C5S 115.2(24) . .
C7S C6S C1S 113.3(24) . .
C5S C6S C1S 127.6(27) . .
C9S C8S C10S 95.7(16) . .
C9S C8S C11S 137.0(30) . .
C10S C8S C11S 41.3(28) . .
C10S C9S C8S 135.4(28) 2_565 .
C11S C10S C9S 143.1(42) . 2_565
C11S C10S C8S 88.1(47) . .
C9S C10S C8S 127.8(31) 2_565 .
C10S C11S C8S 50.6(25) . .

loop_
_geom_bond_atom_site_label_1
_geom_bond_atom_site_label_2
_geom_bond_distance
_geom_bond_site_symmetry_2
U1 N3 2.487(7) .
U1 N5 2.497(7) .
U1 N1 2.518(7) .
U1 N2 2.531(6) .
U1 N6 2.558(7) .
U1 N4 2.569(7) .
N1 C13 1.350(11) .
N1 N11 1.361(9) .
N2 C23 1.340(11) .
N2 N21 1.347(9) .
N3 C33 1.348(11) .
N3 N31 1.353(9) .
N4 C43 1.334(10) .
N4 N41 1.362(9) .
N5 C53 1.333(11) .
N5 N51 1.362(9) .
N6 C63 1.338(11) .
N6 N61 1.359(10) .
N11 C11 1.346(11) .
N11 B1 1.583(12) .
N21 C21 1.336(11) .
N21 B1 1.572(12) .
N31 C31 1.328(11) .
N31 B2 1.581(13) .
N41 C41 1.342(11) .
N41 B2 1.579(12) .
N51 C51 1.333(11) .
N51 B3 1.587(12) .
N61 C61 1.329(11) .
N61 B3 1.585(13) .
C11 C12 1.367(13) .
C12 C13 1.355(12) .
C14 C15 1.381(12) .
C14 C19 1.402(13) .
C14 B1 1.604(14) .
C15 C16 1.398(14) .
C16 C17 1.36(2) .
C17 C18 1.38(2) .
C18 C19 1.383(14) .
C21 C22 1.354(13) .
C22 C23 1.374(13) .
C24 C29 1.392(13) .
C24 C25 1.393(13) .
C24 B1 1.622(12) .
C25 C26 1.373(13) .
C26 C27 1.36(2) .
C27 C28 1.35(2) .
C28 C29 1.382(13) .
C31 C32 1.355(13) .
C32 C33 1.368(13) .
C34 C35 1.385(12) .
C34 C39 1.402(12) .
C34 B2 1.593(14) .
C35 C36 1.392(14) .
C36 C37 1.39(2) .
C37 C38 1.35(2) .
C38 C39 1.379(14) .
C41 C42 1.359(12) .
C42 C43 1.379(13) .
C44 C49 1.382(13) .
C44 C45 1.391(12) .
C44 B2 1.630(14) .
C45 C46 1.401(14) .
C46 C47 1.34(2) .
C47 C48 1.38(2) .
C48 C49 1.382(14) .
C51 C52 1.340(14) .
C52 C53 1.361(13) .
C54 C55 1.371(12) .
C54 C59 1.390(13) .
C54 B3 1.615(13) .
C55 C56 1.368(13) .
C56 C57 1.35(2) .
C57 C58 1.34(2) .
C58 C59 1.384(15) .
C61 C62 1.335(15) .
C62 C63 1.376(14) .
C64 C65 1.374(13) .
C64 C69 1.393(13) .
C64 B3 1.609(14) .
C65 C66 1.380(14) .
C66 C67 1.366(15) .
C67 C68 1.37(2) .
C68 C69 1.361(14) .
C1S C2S 1.47(2) .
C1S C6S 1.50(3) .
C2S C3S 1.42(2) .
C3S C4S 1.46(2) .
C4S C5S 1.47(2) .
C5S C6S 1.45(2) .
C6S C7S 1.38(2) .
C8S C9S 1.41(2) .
C8S C10S 1.43(2) .
C8S C11S 1.85(7) .
C9S C10S 1.41(4) 2_565
C10S C11S 1.22(5) .
C10S C9S 1.41(4) 2_565
